data_2107165
loop_
_publ_author_name
'Loub, J.'
'Podlahova, J.'
'Novak, C.'

_publ_section_title
;
 Ditellurium(IV) trioxide sulphate
;
_journal_name_full 'Acta Crystallographica B (24,1968-38,1982)'
_journal_page_first 3115
_journal_page_last 3116
_journal_volume 32
_journal_year 1976
_chemical_formula_sum 'O7 S Te2'
_chemical_name_systematic 'Te2 O3 (S O4)'
_space_group_IT_number 31
_symmetry_space_group_name_Hall 'P -2ab 2ab'
_symmetry_space_group_name_H-M 'P 21 m n'
_cell_angle_alpha 90
_cell_angle_beta 90
_cell_angle_gamma 90
_cell_formula_units_Z 2
_cell_length_a 4.676
_cell_length_b 8.911
_cell_length_c 6.879
_cell_volume 286.633
_citation_journal_id_ASTM ACBCAR
_cod_data_source_file Loub_ACBCAR_1976_585.cif
_cod_data_source_block O7S1Te2
_cod_original_cell_volume 286.6331
_cod_original_sg_symbol_Hall 'P 2ac -2 (z,x,y)'
_cod_original_formula_sum 'O7 S1 Te2'
_cod_database_code 2107165

loop_
_symmetry_equiv_pos_as_xyz
x,y,z
x+1/2,-y+1/2,-z
x,-y,z
x+1/2,y+1/2,-z

loop_
_atom_site_label
_atom_site_type_symbol
_atom_site_fract_x
_atom_site_fract_y
_atom_site_fract_z
_atom_site_occupancy
_atom_site_U_iso_or_equiv
O5 O-2 0.21 0 0.68 1 0.0
S1 S+6 0.327 0 0.477 1 0.0
O1 O-2 0.63 0.223 0.903 1 0.0
O2 O-2 0.81 0 0.094 1 0.0
O4 O-2 0.09 0 0.328 1 0.0
O3 O-2 0.509 0.134 0.456 1 0.0
Te1 Te+4 0.75 0.1988 0.1787 1 0.0
